data_7152931
loop_
_publ_author_name
'Akhigbe, Joshua'
'Haskoor, John'
'Krause, Jeanette A.'
'Zeller, Matthias'
'Br\"uckner, Christian'

_publ_section_title
;
 Formation, structure, and reactivity of meso-tetraaryl-chlorolactones,
 -porpholactams, and -chlorolactams, porphyrin and chlorin analogues
 incorporating oxazolone or imidazolone moieties.
;
_journal_issue 22
_journal_name_full 'Organic &amp; biomolecular chemistry'
_journal_page_first 3616
_journal_page_last 3628
_journal_paper_doi 10.1039/c3ob40138c
_journal_volume 11
_journal_year 2013
_chemical_formula_sum 'C51 H38 F12 N6 O3'
_chemical_formula_weight 1010.87
_chemical_name_systematic
;
?
;
_space_group_IT_number 2
_symmetry_cell_setting triclinic
_symmetry_space_group_name_Hall '-P 1'
_symmetry_space_group_name_H-M 'P -1'
_atom_sites_solution_hydrogens geom
_atom_sites_solution_primary direct
_atom_sites_solution_secondary difmap
_audit_creation_method SHELXL-97
_cell_angle_alpha 81.419(5)
_cell_angle_beta 75.271(5)
_cell_angle_gamma 84.415(5)
_cell_formula_units_Z 2
_cell_length_a 12.801(4)
_cell_length_b 12.814(4)
_cell_length_c 14.782(5)
_cell_measurement_reflns_used 1268
_cell_measurement_temperature 150(2)
_cell_measurement_theta_max 22.38
_cell_measurement_theta_min 2.29
_cell_volume 2314.3(13)
_computing_cell_refinement 'Apex2 v2009.7-0'
_computing_data_collection 'Apex2 v2009.7-0 (Bruker, 2009)'
_computing_data_reduction 'Apex2 v2009.7-0'
_computing_molecular_graphics 'SHELXTL 6.14'
_computing_publication_material 'SHELXTL 6.14'
_computing_structure_refinement 'SHELXTL 6.14'
_computing_structure_solution 'SHELXTL 6.14 (Bruker, 2000-2003; Sheldrick, 2008)'
_diffrn_ambient_temperature 150(2)
_diffrn_measured_fraction_theta_full 0.991
_diffrn_measured_fraction_theta_max 0.991
_diffrn_measurement_device_type 'Bruker AXS SMART APEX CCD diffractometer'
_diffrn_measurement_method '\w scans'
_diffrn_radiation_monochromator graphite
_diffrn_radiation_source 'fine-focus sealed tube'
_diffrn_radiation_type MoK\a
_diffrn_radiation_wavelength 0.71073
_diffrn_reflns_av_R_equivalents 0.0529
_diffrn_reflns_av_sigmaI/netI 0.0880
_diffrn_reflns_limit_h_max 15
_diffrn_reflns_limit_h_min -15
_diffrn_reflns_limit_k_max 15
_diffrn_reflns_limit_k_min -15
_diffrn_reflns_limit_l_max 17
_diffrn_reflns_limit_l_min -17
_diffrn_reflns_number 20289
_diffrn_reflns_theta_full 25.03
_diffrn_reflns_theta_max 25.03
_diffrn_reflns_theta_min 1.65
_diffrn_standards_number 0
_exptl_absorpt_coefficient_mu 0.125
_exptl_absorpt_correction_T_max 0.7461
_exptl_absorpt_correction_T_min 0.5941
_exptl_absorpt_correction_type multi-scan
_exptl_absorpt_process_details 'Apex2 v2009.7-0 (Bruker, 2009)'
_exptl_crystal_colour black
_exptl_crystal_density_diffrn 1.451
_exptl_crystal_density_method 'not measured'
_exptl_crystal_description prism
_exptl_crystal_F_000 1036
_exptl_crystal_size_max 0.38
_exptl_crystal_size_mid 0.19
_exptl_crystal_size_min 0.09
_refine_diff_density_max 0.379
_refine_diff_density_min -0.330
_refine_diff_density_rms 0.055
_refine_ls_extinction_method none
_refine_ls_goodness_of_fit_ref 1.024
_refine_ls_hydrogen_treatment mixed
_refine_ls_matrix_type full
_refine_ls_number_parameters 771
_refine_ls_number_reflns 8112
_refine_ls_number_restraints 327
_refine_ls_restrained_S_all 1.032
_refine_ls_R_factor_all 0.1336
_refine_ls_R_factor_gt 0.0693
_refine_ls_shift/su_max 0.003
_refine_ls_shift/su_mean 0.000
_refine_ls_structure_factor_coef Fsqd
_refine_ls_weighting_details 'calc w=1/[\s^2^(Fo^2^)+(0.0892P)^2^+1.7732P] where P=(Fo^2^+2Fc^2^)/3'
_refine_ls_weighting_scheme calc
_refine_ls_wR_factor_gt 0.1809
_refine_ls_wR_factor_ref 0.2130
_reflns_number_gt 4433
_reflns_number_total 8112
_reflns_threshold_expression I>2\s(I)
_cod_data_source_file c3ob40138c.txt
_cod_data_source_block 10mz486_0m
_cod_depositor_comments
;
The following automatic conversions were performed:

'_symmetry_cell_setting' value 'Triclinic' changed to 'triclinic'
according to /home/saulius/struct/CIF-dictionaries/cif_core.dic
dictionary named 'cif_core.dic' version 2.4.2 from 2011-04-26.

Automatic conversion script
Id: cif_fix_values 1891 2012-01-12 08:04:46Z andrius 
;
_cod_original_cell_volume 2314.3(12)
_cod_original_sg_symbol_H-M P-1
_cod_database_code 7152931

loop_
_symmetry_equiv_pos_as_xyz
'x, y, z'
'-x, -y, -z'

loop_
_atom_site_label
_atom_site_type_symbol
_atom_site_fract_x
_atom_site_fract_y
_atom_site_fract_z
_atom_site_U_iso_or_equiv
_atom_site_adp_type
_atom_site_occupancy
_atom_site_symmetry_multiplicity
_atom_site_calc_flag
_atom_site_refinement_flags
_atom_site_disorder_assembly
_atom_site_disorder_group
C2 C 0.5083(3) 0.4492(3) 0.8278(2) 0.0401(9) Uani 1 1 d D . .
C3 C 0.5901(3) 0.3732(3) 0.7955(2) 0.0406(9) Uani 1 1 d D A .
C4 C 0.6149(3) 0.2783(3) 0.8500(2) 0.0390(9) Uani 1 1 d . . .
C5 C 0.6917(3) 0.1961(3) 0.8190(3) 0.0463(10) Uani 1 1 d . . .
H5 H 0.7347 0.1940 0.7565 0.056 Uiso 1 1 calc R . .
C6 C 0.6937(3) 0.1207(3) 0.8938(3) 0.0443(10) Uani 1 1 d . . .
H6 H 0.7392 0.0575 0.8928 0.053 Uiso 1 1 calc R B .
C7 C 0.6165(3) 0.1524(3) 0.9732(2) 0.0384(9) Uani 1 1 d . B .
C8 C 0.5893(3) 0.0979(3) 1.0649(2) 0.0409(10) Uani 1 1 d D . .
C9 C 0.5019(3) 0.1257(3) 1.1371(3) 0.0434(10) Uani 1 1 d . B .
C10 C 0.4721(4) 0.0616(3) 1.2289(3) 0.0543(12) Uani 1 1 d . . .
H10 H 0.5092 -0.0017 1.2496 0.065 Uiso 1 1 calc R B .
C11 C 0.3824(4) 0.1092(3) 1.2782(3) 0.0554(12) Uani 1 1 d . B .
H11 H 0.3439 0.0867 1.3410 0.066 Uiso 1 1 calc R . .
C12 C 0.3556(4) 0.2023(3) 1.2165(2) 0.0448(10) Uani 1 1 d . . .
C13 C 0.2641(3) 0.2699(3) 1.2432(2) 0.0446(10) Uani 1 1 d . B .
C14 C 0.2332(3) 0.3598(3) 1.1869(2) 0.0433(10) Uani 1 1 d . . .
C15 C 0.1355(3) 0.4232(3) 1.2076(3) 0.0453(10) Uani 1 1 d . B .
H15 H 0.0799 0.4144 1.2641 0.054 Uiso 1 1 calc R . .
C16 C 0.1348(4) 0.4993(3) 1.1325(3) 0.0473(11) Uani 1 1 d . . .
H16 H 0.0785 0.5522 1.1272 0.057 Uiso 1 1 calc R B .
C17 C 0.2345(3) 0.4850(3) 1.0631(2) 0.0410(10) Uani 1 1 d . B .
C18 C 0.2670(3) 0.5479(3) 0.9755(2) 0.0385(9) Uani 1 1 d . . .
C19 C 0.3634(3) 0.5281(3) 0.9092(2) 0.0384(9) Uani 1 1 d D B .
C41 C 0.1887(3) 0.6363(3) 0.9530(2) 0.0384(9) Uani 1 1 d . B .
C42 C 0.1620(3) 0.7201(3) 1.0053(2) 0.0416(10) Uani 1 1 d . . .
H42 H 0.1949 0.7222 1.0558 0.050 Uiso 1 1 calc R B .
C43 C 0.0882(3) 0.8008(3) 0.9854(3) 0.0462(10) Uani 1 1 d . B .
H43 H 0.0704 0.8577 1.0222 0.055 Uiso 1 1 calc R . .
C44 C 0.0400(3) 0.7987(3) 0.9114(3) 0.0406(10) Uani 1 1 d . . .
C45 C 0.0665(3) 0.7146(3) 0.8588(3) 0.0454(10) Uani 1 1 d . B .
H45 H 0.0342 0.7128 0.8079 0.054 Uiso 1 1 calc R . .
C46 C 0.1389(3) 0.6341(3) 0.8794(2) 0.0450(10) Uani 1 1 d . . .
H46 H 0.1553 0.5765 0.8435 0.054 Uiso 1 1 calc R B .
C47 C -0.0364(4) 0.8848(4) 0.8868(3) 0.0546(12) Uani 1 1 d . B .
C20 C 0.6529(13) 0.3881(5) 0.6930(5) 0.0471(11) Uani 0.68(3) 1 d PGD A 1
C21 C 0.6038(11) 0.3873(10) 0.6194(10) 0.0560(17) Uani 0.68(3) 1 d PGD A 1
H21 H 0.5286 0.3771 0.6326 0.067 Uiso 0.68(3) 1 calc PR A 1
C22 C 0.6646(14) 0.4013(12) 0.5266(8) 0.060(3) Uani 0.68(3) 1 d PG A 1
H22 H 0.6310 0.4007 0.4763 0.072 Uiso 0.68(3) 1 calc PR A 1
C23 C 0.7746(13) 0.4162(12) 0.5073(5) 0.057(3) Uani 0.68(3) 1 d PG A 1
C24 C 0.8237(10) 0.4170(17) 0.5809(9) 0.057(3) Uani 0.68(3) 1 d PG A 1
H24 H 0.8989 0.4272 0.5677 0.069 Uiso 0.68(3) 1 calc PR A 1
C25 C 0.7629(13) 0.4030(14) 0.6737(6) 0.0521(16) Uani 0.68(3) 1 d PGD A 1
H25 H 0.7965 0.4036 0.7240 0.062 Uiso 0.68(3) 1 calc PR A 1
C26 C 0.8388(16) 0.4289(9) 0.4038(9) 0.081(4) Uani 0.68(3) 1 d PD A 1
F1 F 0.8954(14) 0.3419(10) 0.3778(14) 0.094(2) Uani 0.68(3) 1 d PD A 1
F2 F 0.908(2) 0.5021(12) 0.3885(11) 0.173(7) Uani 0.68(3) 1 d PD A 1
F3 F 0.7757(15) 0.4570(12) 0.3450(6) 0.143(6) Uani 0.68(3) 1 d PD A 1
C20B C 0.650(3) 0.3916(13) 0.6959(11) 0.0471(11) Uani 0.32(3) 1 d PGD A 2
C21B C 0.584(2) 0.400(2) 0.633(2) 0.0560(17) Uani 0.32(3) 1 d PG A 2
H21B H 0.5079 0.3957 0.6569 0.067 Uiso 0.32(3) 1 calc PR A 2
C22B C 0.629(2) 0.413(3) 0.5368(19) 0.060(3) Uani 0.32(3) 1 d PG A 2
H22B H 0.5838 0.4188 0.4941 0.072 Uiso 0.32(3) 1 calc PR A 2
C23B C 0.740(2) 0.419(3) 0.5025(10) 0.057(3) Uani 0.32(3) 1 d PG A 2
C24B C 0.8064(19) 0.411(4) 0.5650(17) 0.057(3) Uani 0.32(3) 1 d PG A 2
H24B H 0.8824 0.4150 0.5415 0.069 Uiso 0.32(3) 1 calc PR A 2
C25B C 0.761(3) 0.397(3) 0.6616(15) 0.0521(16) Uani 0.32(3) 1 d PG A 2
H25B H 0.8066 0.3919 0.7043 0.062 Uiso 0.32(3) 1 calc PR A 2
C26B C 0.801(2) 0.4313(19) 0.4057(19) 0.081(4) Uani 0.32(3) 1 d PD A 2
F1B F 0.856(3) 0.516(2) 0.3785(16) 0.123(12) Uani 0.32(3) 1 d PD A 2
F2B F 0.737(2) 0.4348(19) 0.3477(14) 0.133(10) Uani 0.32(3) 1 d PD A 2
F3B F 0.871(3) 0.350(2) 0.387(3) 0.094(2) Uani 0.32(3) 1 d PD A 2
C27 C 0.6575(6) -0.0038(3) 1.0832(3) 0.0373(10) Uani 0.798(5) 1 d PG B 1
C28 C 0.6427(4) -0.0956(5) 1.0496(3) 0.0405(13) Uani 0.798(5) 1 d PG B 1
H28 H 0.5954 -0.0936 1.0091 0.049 Uiso 0.798(5) 1 calc PR B 1
C29 C 0.6970(4) -0.1903(3) 1.0753(3) 0.0456(14) Uani 0.798(5) 1 d PG B 1
H29 H 0.6868 -0.2530 1.0524 0.055 Uiso 0.798(5) 1 calc PR B 1
C30 C 0.7661(5) -0.1932(4) 1.1346(4) 0.0492(13) Uani 0.798(5) 1 d PGD B 1
C31 C 0.7810(7) -0.1014(5) 1.1682(5) 0.0540(16) Uani 0.798(5) 1 d PG B 1
H31 H 0.8283 -0.1034 1.2087 0.065 Uiso 0.798(5) 1 calc PR B 1
C32 C 0.7267(7) -0.0067(4) 1.1425(4) 0.0484(13) Uani 0.798(5) 1 d PG B 1
H32 H 0.7369 0.0560 1.1655 0.058 Uiso 0.798(5) 1 calc PR B 1
C33 C 0.8173(6) -0.2990(6) 1.1633(5) 0.0726(19) Uani 0.798(5) 1 d PD B 1
F4 F 0.8667(4) -0.3489(3) 1.0894(3) 0.0985(15) Uani 0.798(5) 1 d PD B 1
F5 F 0.8914(5) -0.2938(4) 1.2089(4) 0.119(3) Uani 0.798(5) 1 d PD B 1
F6 F 0.7446(4) -0.3645(3) 1.2165(4) 0.1014(19) Uani 0.798(5) 1 d PD B 1
C27B C 0.647(2) 0.0035(16) 1.0925(9) 0.0373(10) Uani 0.202(5) 1 d PGD B 2
C28B C 0.6157(16) -0.093(2) 1.0796(12) 0.0405(13) Uani 0.202(5) 1 d PGD B 2
H28B H 0.5562 -0.0949 1.0526 0.049 Uiso 0.202(5) 1 calc PR B 2
C29B C 0.6713(19) -0.1864(15) 1.1062(14) 0.0456(14) Uani 0.202(5) 1 d PG B 2
H29B H 0.6498 -0.2523 1.0973 0.055 Uiso 0.202(5) 1 calc PR B 2
C30B C 0.758(2) -0.1835(17) 1.1457(17) 0.0492(13) Uani 0.202(5) 1 d PGD B 2
C31B C 0.790(3) -0.087(2) 1.159(2) 0.0540(16) Uani 0.202(5) 1 d PG B 2
H31B H 0.8496 -0.0851 1.1856 0.065 Uiso 0.202(5) 1 calc PR B 2
C32B C 0.734(3) 0.0064(16) 1.132(2) 0.0484(13) Uani 0.202(5) 1 d PGD B 2
H32B H 0.7560 0.0723 1.1408 0.058 Uiso 0.202(5) 1 calc PR B 2
C33B C 0.8132(19) -0.280(2) 1.1864(15) 0.0726(19) Uani 0.202(5) 1 d PD B 2
F4B F 0.7810(15) -0.3035(12) 1.2793(11) 0.0985(15) Uani 0.202(5) 1 d PD B 2
F5B F 0.9186(15) -0.2725(18) 1.1717(16) 0.1014(19) Uani 0.202(5) 1 d PD B 2
F6B F 0.800(2) -0.3657(15) 1.1523(19) 0.119(3) Uani 0.202(5) 1 d PD B 2
F7 F 0.0627(12) 0.1068(13) 1.6685(8) 0.098(4) Uani 0.48(2) 1 d PD B 1
F8 F -0.0855(15) 0.1265(17) 1.6279(13) 0.120(7) Uani 0.48(2) 1 d PD B 1
F9 F -0.0261(17) 0.2540(14) 1.672(2) 0.073(4) Uani 0.48(2) 1 d PD B 1
C34 C 0.188(2) 0.250(3) 1.3371(19) 0.0442(16) Uani 0.48(2) 1 d PG B 1
C35 C 0.110(3) 0.176(3) 1.358(2) 0.055(4) Uani 0.48(2) 1 d PG B 1
H35 H 0.0988 0.1408 1.3092 0.066 Uiso 0.48(2) 1 calc PR B 1
C36 C 0.049(2) 0.153(3) 1.450(3) 0.063(4) Uani 0.48(2) 1 d PG B 1
H36 H -0.0039 0.1018 1.4641 0.075 Uiso 0.48(2) 1 calc PR B 1
C37 C 0.0656(18) 0.204(3) 1.521(2) 0.048(4) Uani 0.48(2) 1 d PG B 1
C38 C 0.1431(16) 0.279(2) 1.5003(19) 0.038(3) Uani 0.48(2) 1 d PG B 1
H38 H 0.1544 0.3137 1.5489 0.046 Uiso 0.48(2) 1 calc PR B 1
C39 C 0.2041(18) 0.302(2) 1.408(2) 0.044(3) Uani 0.48(2) 1 d PG B 1
H39 H 0.2571 0.3527 1.3940 0.053 Uiso 0.48(2) 1 calc PR B 1
C40 C 0.0034(16) 0.1730(14) 1.6225(16) 0.063(4) Uani 0.48(2) 1 d PD B 1
F7B F 0.0141(16) 0.0669(11) 1.6474(9) 0.116(6) Uani 0.52(2) 1 d PD B 2
F8B F -0.1210(13) 0.1491(13) 1.6086(11) 0.084(4) Uani 0.52(2) 1 d PD B 2
F9B F -0.022(2) 0.2267(16) 1.670(2) 0.096(5) Uani 0.52(2) 1 d PD B 2
C34B C 0.191(2) 0.243(3) 1.3408(18) 0.0442(16) Uani 0.52(2) 1 d PG B 2
C35B C 0.131(2) 0.155(3) 1.357(2) 0.055(4) Uani 0.52(2) 1 d PG B 2
H35B H 0.1381 0.1122 1.3078 0.066 Uiso 0.52(2) 1 calc PR B 2
C36B C 0.059(2) 0.130(2) 1.444(3) 0.063(4) Uani 0.52(2) 1 d PG B 2
H36B H 0.0178 0.0696 1.4543 0.075 Uiso 0.52(2) 1 calc PR B 2
C37B C 0.0485(17) 0.193(2) 1.515(2) 0.048(4) Uani 0.52(2) 1 d PG B 2
C38B C 0.1093(16) 0.281(2) 1.4990(17) 0.038(3) Uani 0.52(2) 1 d PG B 2
H38B H 0.1019 0.3235 1.5477 0.046 Uiso 0.52(2) 1 calc PR B 2
C39B C 0.1807(18) 0.306(2) 1.4120(19) 0.044(3) Uani 0.52(2) 1 d PG B 2
H39B H 0.2222 0.3661 1.4012 0.053 Uiso 0.52(2) 1 calc PR B 2
C40B C -0.0197(16) 0.1587(13) 1.6101(15) 0.063(4) Uani 0.52(2) 1 d PD B 2
F10 F -0.1270(2) 0.8507(2) 0.87536(19) 0.0731(8) Uani 1 1 d . . .
F11 F -0.0700(3) 0.9514(2) 0.9507(2) 0.0863(10) Uani 1 1 d . . .
F12 F 0.0046(3) 0.9417(2) 0.8048(2) 0.1018(12) Uani 1 1 d . . .
N1 N 0.4311(3) 0.4400(2) 0.91065(19) 0.0382(8) Uani 1 1 d . B .
N2 N 0.5705(3) 0.2488(2) 0.9439(2) 0.0394(8) Uani 1 1 d . B .
H2 H 0.5199 0.2861 0.9801 0.047 Uiso 1 1 calc R . .
N3 N 0.4296(3) 0.2108(2) 1.1318(2) 0.0416(8) Uani 1 1 d . B .
N4 N 0.2906(3) 0.4001(2) 1.09863(19) 0.0405(8) Uani 1 1 d . B .
H4 H 0.3545 0.3746 1.0694 0.049 Uiso 1 1 calc R . .
C1 C 0.4952(6) 0.5518(11) 0.7734(6) 0.0399(7) Uani 0.612(10) 1 d PDU B 1
N5 N 0.4065(6) 0.5976(7) 0.8250(7) 0.0399(7) Uani 0.612(10) 1 d PD B 1
N6 N 0.3651(11) 0.6998(9) 0.7980(8) 0.0526(10) Uani 0.612(10) 1 d PD B 1
H6A H 0.422(3) 0.742(3) 0.797(4) 0.063 Uiso 0.612(10) 1 d PD B 1
H6B H 0.376(5) 0.705(3) 0.7334(17) 0.063 Uiso 0.612(10) 1 d PD B 1
O1 O 0.5528(7) 0.5918(5) 0.6960(6) 0.0526(10) Uani 0.612(10) 1 d PD B 1
C1B C 0.3936(13) 0.6008(13) 0.8227(13) 0.0399(7) Uani 0.388(10) 1 d PD B 2
N5B N 0.4901(7) 0.5529(13) 0.7770(8) 0.0399(7) Uani 0.388(10) 1 d PD B 2
N6B N 0.5636(14) 0.6131(12) 0.7053(12) 0.0526(10) Uani 0.388(10) 1 d PD B 2
H6C H 0.563(6) 0.676(3) 0.731(4) 0.063 Uiso 0.388(10) 1 d PD B 2
H6D H 0.523(5) 0.641(6) 0.662(4) 0.063 Uiso 0.388(10) 1 d PD B 2
O1B O 0.3679(15) 0.6993(12) 0.8126(10) 0.0526(10) Uani 0.388(10) 1 d PD B 2
O2 O 0.5149(9) 0.7579(9) 0.5587(6) 0.121(3) Uani 0.612(10) 1 d PDU B 1
H2A H 0.5460 0.7122 0.5929 0.182 Uiso 0.612(10) 1 d PR B 1
C48 C 0.5918(14) 0.7712(14) 0.4759(8) 0.123(4) Uani 0.612(10) 1 d PDU B 1
H48A H 0.6216 0.7007 0.4584 0.148 Uiso 0.612(10) 1 calc PR B 1
H48B H 0.6517 0.8082 0.4856 0.148 Uiso 0.612(10) 1 calc PR B 1
C49 C 0.5513(11) 0.8321(11) 0.3963(7) 0.116(4) Uani 0.612(10) 1 d PDU B 1
H49A H 0.5425 0.9074 0.4038 0.173 Uiso 0.612(10) 1 calc PR B 1
H49B H 0.4814 0.8070 0.3962 0.173 Uiso 0.612(10) 1 calc PR B 1
H49C H 0.6034 0.8219 0.3365 0.173 Uiso 0.612(10) 1 calc PR B 1
O3 O 0.3572(10) 0.8406(12) 0.6423(8) 0.167(4) Uani 0.612(10) 1 d PDU B 1
H3 H 0.3789 0.7894 0.6115 0.250 Uiso 0.612(10) 1 d PR B 1
C50 C 0.2588(16) 0.8789(18) 0.6311(10) 0.133(4) Uani 0.612(10) 1 d PDU B 1
H50A H 0.2250 0.9239 0.6810 0.159 Uiso 0.612(10) 1 calc PR B 1
H50B H 0.2124 0.8192 0.6388 0.159 Uiso 0.612(10) 1 calc PR B 1
C51 C 0.2634(16) 0.9402(16) 0.5401(9) 0.151(5) Uani 0.612(10) 1 d PDU B 1
H51A H 0.3357 0.9666 0.5143 0.226 Uiso 0.612(10) 1 calc PR B 1
H51B H 0.2094 1.0000 0.5470 0.226 Uiso 0.612(10) 1 calc PR B 1
H51C H 0.2482 0.8954 0.4973 0.226 Uiso 0.612(10) 1 calc PR B 1
O2B O 0.5250(15) 0.7072(14) 0.5179(11) 0.122(5) Uani 0.388(10) 1 d PDU B 2
H2B H 0.4654 0.7357 0.5493 0.182 Uiso 0.388(10) 1 d PR B 2
C48B C 0.603(2) 0.7533(18) 0.4444(18) 0.131(5) Uani 0.388(10) 1 d PDU B 2
H48C H 0.6028 0.7223 0.3870 0.157 Uiso 0.388(10) 1 calc PR B 2
H48D H 0.6744 0.7327 0.4586 0.157 Uiso 0.388(10) 1 calc PR B 2
C49B C 0.595(2) 0.8682(17) 0.4222(19) 0.160(7) Uani 0.388(10) 1 d PDU B 2
H49D H 0.5224 0.8911 0.4132 0.240 Uiso 0.388(10) 1 calc PR B 2
H49E H 0.6492 0.8899 0.3642 0.240 Uiso 0.388(10) 1 calc PR B 2
H49F H 0.6070 0.9007 0.4742 0.240 Uiso 0.388(10) 1 calc PR B 2
O3B O 0.3097(14) 0.7884(13) 0.6292(10) 0.125(4) Uani 0.388(10) 1 d PDU B 2
H3B H 0.3185 0.7745 0.6856 0.188 Uiso 0.388(10) 1 d PR B 2
C50B C 0.258(3) 0.883(3) 0.6017(17) 0.140(4) Uani 0.388(10) 1 d PDU B 2
H50C H 0.2827 0.9405 0.6280 0.168 Uiso 0.388(10) 1 calc PR B 2
H50D H 0.1793 0.8795 0.6280 0.168 Uiso 0.388(10) 1 calc PR B 2
C51B C 0.280(3) 0.908(3) 0.5012(16) 0.160(8) Uani 0.388(10) 1 d PDU B 2
H51D H 0.2365 0.9716 0.4849 0.240 Uiso 0.388(10) 1 calc PR B 2
H51E H 0.2609 0.8485 0.4745 0.240 Uiso 0.388(10) 1 calc PR B 2
H51F H 0.3568 0.9193 0.4755 0.240 Uiso 0.388(10) 1 calc PR B 2

loop_
_atom_site_aniso_label
_atom_site_aniso_U_11
_atom_site_aniso_U_22
_atom_site_aniso_U_33
_atom_site_aniso_U_23
_atom_site_aniso_U_13
_atom_site_aniso_U_12
C2 0.051(3) 0.041(2) 0.0248(19) 0.0052(16) -0.0068(18) -0.0051(19)
C3 0.046(2) 0.041(2) 0.0327(19) -0.0011(17) -0.0079(18) -0.0033(19)
C4 0.042(2) 0.046(2) 0.0271(19) -0.0012(17) -0.0062(17) -0.0047(19)
C5 0.050(3) 0.048(2) 0.035(2) -0.0055(18) -0.0020(18) 0.005(2)
C6 0.044(3) 0.048(2) 0.037(2) -0.0018(18) -0.0070(18) 0.004(2)
C7 0.038(2) 0.040(2) 0.038(2) 0.0005(17) -0.0123(18) -0.0038(18)
C8 0.043(2) 0.043(2) 0.037(2) -0.0003(17) -0.0125(18) -0.0011(19)
C9 0.055(3) 0.038(2) 0.035(2) 0.0008(17) -0.0152(19) 0.007(2)
C10 0.064(3) 0.049(3) 0.037(2) 0.0096(19) -0.003(2) 0.012(2)
C11 0.076(3) 0.048(3) 0.029(2) 0.0096(18) -0.004(2) 0.013(2)
C12 0.063(3) 0.038(2) 0.029(2) 0.0002(16) -0.0073(19) 0.006(2)
C13 0.062(3) 0.042(2) 0.0245(18) 0.0018(16) -0.0064(18) 0.001(2)
C14 0.057(3) 0.040(2) 0.0283(19) -0.0034(16) -0.0058(18) 0.003(2)
C15 0.056(3) 0.045(2) 0.0294(19) 0.0006(17) -0.0057(18) 0.006(2)
C16 0.057(3) 0.043(2) 0.037(2) -0.0001(18) -0.010(2) 0.011(2)
C17 0.055(3) 0.038(2) 0.0284(19) -0.0040(16) -0.0103(18) 0.0041(19)
C18 0.051(3) 0.033(2) 0.0310(19) -0.0013(16) -0.0116(18) 0.0006(18)
C19 0.055(3) 0.033(2) 0.0258(18) 0.0010(15) -0.0102(18) -0.0017(19)
C41 0.050(2) 0.031(2) 0.0288(19) 0.0023(15) -0.0053(17) 0.0006(18)
C42 0.055(3) 0.037(2) 0.033(2) -0.0014(17) -0.0144(18) 0.002(2)
C43 0.062(3) 0.039(2) 0.036(2) -0.0082(17) -0.011(2) 0.004(2)
C44 0.049(3) 0.033(2) 0.037(2) 0.0020(16) -0.0105(18) 0.0030(19)
C45 0.061(3) 0.043(2) 0.034(2) 0.0015(17) -0.0203(19) 0.003(2)
C46 0.063(3) 0.041(2) 0.031(2) -0.0061(17) -0.0133(19) 0.004(2)
C47 0.066(3) 0.050(3) 0.048(3) -0.005(2) -0.019(2) 0.006(2)
C20 0.065(3) 0.037(2) 0.033(2) -0.0006(17) -0.005(2) 0.006(2)
C21 0.073(5) 0.061(4) 0.030(5) -0.013(3) -0.005(3) 0.005(4)
C22 0.076(9) 0.063(5) 0.029(3) -0.012(3) 0.000(5) 0.026(6)
C23 0.081(8) 0.042(3) 0.032(3) 0.004(2) 0.005(4) 0.019(6)
C24 0.074(5) 0.047(4) 0.036(5) 0.004(5) 0.006(3) 0.002(4)
C25 0.062(3) 0.051(3) 0.034(3) -0.002(3) 0.003(3) 0.003(2)
C26 0.118(11) 0.049(4) 0.045(3) 0.005(3) 0.022(6) 0.022(6)
F1 0.124(7) 0.081(3) 0.043(4) -0.009(2) 0.034(5) 0.023(3)
F2 0.268(17) 0.111(8) 0.082(9) -0.040(6) 0.109(8) -0.088(9)
F3 0.186(11) 0.139(9) 0.043(5) 0.034(5) 0.019(5) 0.086(9)
C20B 0.065(3) 0.037(2) 0.033(2) -0.0006(17) -0.005(2) 0.006(2)
C21B 0.073(5) 0.061(4) 0.030(5) -0.013(3) -0.005(3) 0.005(4)
C22B 0.076(9) 0.063(5) 0.029(3) -0.012(3) 0.000(5) 0.026(6)
C23B 0.081(8) 0.042(3) 0.032(3) 0.004(2) 0.005(4) 0.019(6)
C24B 0.074(5) 0.047(4) 0.036(5) 0.004(5) 0.006(3) 0.002(4)
C25B 0.062(3) 0.051(3) 0.034(3) -0.002(3) 0.003(3) 0.003(2)
C26B 0.118(11) 0.049(4) 0.045(3) 0.005(3) 0.022(6) 0.022(6)
F1B 0.26(3) 0.070(10) 0.027(8) 0.020(7) -0.006(15) -0.074(16)
F2B 0.21(2) 0.176(18) 0.024(8) -0.012(8) -0.023(10) -0.094(19)
F3B 0.124(7) 0.081(3) 0.043(4) -0.009(2) 0.034(5) 0.023(3)
C27 0.041(3) 0.035(2) 0.030(2) 0.0040(17) -0.0060(18) 0.0050(19)
C28 0.038(3) 0.046(3) 0.034(3) -0.004(3) -0.006(3) 0.004(3)
C29 0.050(4) 0.038(2) 0.046(4) -0.009(3) -0.006(3) 0.002(2)
C30 0.051(3) 0.035(3) 0.058(3) 0.007(2) -0.017(2) 0.007(2)
C31 0.060(3) 0.050(4) 0.054(3) 0.009(3) -0.028(3) 0.002(3)
C32 0.058(3) 0.047(3) 0.042(3) 0.001(2) -0.020(3) -0.004(2)
C33 0.090(5) 0.048(4) 0.088(5) 0.000(4) -0.041(4) -0.006(3)
F4 0.104(3) 0.049(2) 0.129(4) 0.001(2) -0.022(3) 0.027(2)
F5 0.150(6) 0.059(3) 0.188(7) 0.007(3) -0.134(6) 0.018(3)
F6 0.103(3) 0.062(3) 0.115(4) 0.047(3) -0.020(3) 0.000(2)
C27B 0.041(3) 0.035(2) 0.030(2) 0.0040(17) -0.0060(18) 0.0050(19)
C28B 0.038(3) 0.046(3) 0.034(3) -0.004(3) -0.006(3) 0.004(3)
C29B 0.050(4) 0.038(2) 0.046(4) -0.009(3) -0.006(3) 0.002(2)
C30B 0.051(3) 0.035(3) 0.058(3) 0.007(2) -0.017(2) 0.007(2)
C31B 0.060(3) 0.050(4) 0.054(3) 0.009(3) -0.028(3) 0.002(3)
C32B 0.058(3) 0.047(3) 0.042(3) 0.001(2) -0.020(3) -0.004(2)
C33B 0.090(5) 0.048(4) 0.088(5) 0.000(4) -0.041(4) -0.006(3)
F4B 0.104(3) 0.049(2) 0.129(4) 0.001(2) -0.022(3) 0.027(2)
F5B 0.103(3) 0.062(3) 0.115(4) 0.047(3) -0.020(3) 0.000(2)
F6B 0.150(6) 0.059(3) 0.188(7) 0.007(3) -0.134(6) 0.018(3)
F7 0.098(8) 0.123(9) 0.051(4) 0.041(5) -0.014(4) 0.001(6)
F8 0.082(11) 0.214(18) 0.061(7) 0.000(8) 0.000(7) -0.071(11)
F9 0.065(7) 0.110(8) 0.032(6) -0.001(6) 0.000(5) 0.010(7)
C34 0.055(3) 0.036(4) 0.034(2) 0.005(2) -0.007(2) 0.011(2)
C35 0.083(10) 0.043(11) 0.032(2) 0.002(5) -0.007(5) 0.007(7)
C36 0.093(6) 0.044(10) 0.043(5) 0.006(6) -0.005(4) -0.015(6)
C37 0.055(6) 0.052(6) 0.030(3) 0.006(4) -0.005(4) 0.000(5)
C38 0.016(10) 0.061(3) 0.034(2) -0.007(2) -0.006(7) 0.018(8)
C39 0.042(8) 0.047(3) 0.035(3) -0.006(2) 0.001(5) 0.012(5)
C40 0.078(8) 0.068(5) 0.038(5) 0.002(4) -0.010(5) 0.000(5)
F7B 0.142(12) 0.097(8) 0.056(6) 0.046(5) 0.028(6) 0.031(7)
F8B 0.074(8) 0.118(7) 0.052(6) -0.026(5) 0.017(5) -0.025(6)
F9B 0.128(13) 0.114(10) 0.037(6) -0.020(8) 0.008(7) -0.027(8)
C34B 0.055(3) 0.036(4) 0.034(2) 0.005(2) -0.007(2) 0.011(2)
C35B 0.083(10) 0.043(11) 0.032(2) 0.002(5) -0.007(5) 0.007(7)
C36B 0.093(6) 0.044(10) 0.043(5) 0.006(6) -0.005(4) -0.015(6)
C37B 0.055(6) 0.052(6) 0.030(3) 0.006(4) -0.005(4) 0.000(5)
C38B 0.016(10) 0.061(3) 0.034(2) -0.007(2) -0.006(7) 0.018(8)
C39B 0.042(8) 0.047(3) 0.035(3) -0.006(2) 0.001(5) 0.012(5)
C40B 0.078(8) 0.068(5) 0.038(5) 0.002(4) -0.010(5) 0.000(5)
F10 0.069(2) 0.0792(19) 0.0764(18) -0.0163(14) -0.0317(15) 0.0189(16)
F11 0.110(2) 0.0635(18) 0.100(2) -0.0366(16) -0.0562(19) 0.0415(17)
F12 0.090(2) 0.087(2) 0.094(2) 0.0522(18) -0.0061(18) 0.0220(18)
N1 0.050(2) 0.0337(18) 0.0282(16) -0.0003(13) -0.0094(15) 0.0021(16)
N2 0.044(2) 0.0388(18) 0.0319(16) 0.0007(13) -0.0079(14) 0.0030(15)
N3 0.051(2) 0.0388(18) 0.0300(16) 0.0003(13) -0.0067(15) 0.0046(16)
N4 0.052(2) 0.0353(18) 0.0271(16) 0.0012(13) -0.0050(14) 0.0106(16)
C1 0.0427(11) 0.0377(10) 0.0365(9) 0.0013(7) -0.0087(8) -0.0009(8)
N5 0.0427(11) 0.0377(10) 0.0365(9) 0.0013(7) -0.0087(8) -0.0009(8)
N6 0.066(2) 0.0417(18) 0.040(2) 0.0050(16) -0.0021(16) -0.0012(14)
O1 0.066(2) 0.0417(18) 0.040(2) 0.0050(16) -0.0021(16) -0.0012(14)
C1B 0.0427(11) 0.0377(10) 0.0365(9) 0.0013(7) -0.0087(8) -0.0009(8)
N5B 0.0427(11) 0.0377(10) 0.0365(9) 0.0013(7) -0.0087(8) -0.0009(8)
N6B 0.066(2) 0.0417(18) 0.040(2) 0.0050(16) -0.0021(16) -0.0012(14)
O1B 0.066(2) 0.0417(18) 0.040(2) 0.0050(16) -0.0021(16) -0.0012(14)
O2 0.128(6) 0.151(8) 0.064(5) 0.028(5) -0.022(5) 0.020(6)
C48 0.118(6) 0.158(8) 0.077(7) 0.029(6) -0.023(6) -0.004(6)
C49 0.130(9) 0.136(9) 0.077(6) 0.036(6) -0.038(6) -0.026(7)
O3 0.161(8) 0.232(10) 0.097(5) 0.062(6) -0.053(6) -0.032(7)
C50 0.130(7) 0.168(8) 0.082(7) 0.016(7) -0.012(7) -0.009(6)
C51 0.115(9) 0.237(12) 0.075(8) 0.026(8) -0.016(8) 0.022(8)
O2B 0.137(9) 0.156(11) 0.069(8) 0.024(7) -0.044(7) -0.003(8)
C48B 0.128(8) 0.165(9) 0.096(9) 0.013(8) -0.035(8) -0.016(8)
C49B 0.165(12) 0.177(10) 0.112(11) 0.042(10) -0.017(10) -0.024(11)
O3B 0.126(8) 0.163(9) 0.080(6) 0.043(7) -0.039(6) -0.024(7)
C50B 0.128(7) 0.176(9) 0.093(8) 0.037(8) -0.018(7) -0.006(6)
C51B 0.134(13) 0.210(15) 0.106(11) 0.047(12) -0.032(13) 0.036(12)

loop_
_atom_type_symbol
_atom_type_description
_atom_type_scat_dispersion_real
_atom_type_scat_dispersion_imag
_atom_type_scat_source
C C 0.0033 0.0016 'International Tables Vol C Tables 4.2.6.8 and 6.1.1.4'
H H 0.0000 0.0000 'International Tables Vol C Tables 4.2.6.8 and 6.1.1.4'
N N 0.0061 0.0033 'International Tables Vol C Tables 4.2.6.8 and 6.1.1.4'
O O 0.0106 0.0060 'International Tables Vol C Tables 4.2.6.8 and 6.1.1.4'
F F 0.0171 0.0103 'International Tables Vol C Tables 4.2.6.8 and 6.1.1.4'

loop_
_geom_angle_atom_site_label_1
_geom_angle_atom_site_label_2
_geom_angle_atom_site_label_3
_geom_angle
N1 C2 C3 127.0(3)
N1 C2 C1 110.5(4)
C3 C2 C1 122.5(4)
N1 C2 N5B 107.6(5)
C3 C2 N5B 125.4(5)
C2 C3 C4 124.7(3)
C2 C3 C20B 117.1(10)
C4 C3 C20B 118.1(9)
C2 C3 C20 118.9(4)
C4 C3 C20 116.3(4)
N2 C4 C3 126.6(3)
N2 C4 C5 106.6(3)
C3 C4 C5 126.8(3)
C6 C5 C4 108.4(3)
C6 C5 H5 125.8
C4 C5 H5 125.8
C5 C6 C7 108.3(3)
C5 C6 H6 125.9
C7 C6 H6 125.9
N2 C7 C8 125.3(3)
N2 C7 C6 106.7(3)
C8 C7 C6 128.0(3)
C9 C8 C7 125.4(3)
C9 C8 C27B 112.3(4)
C7 C8 C27B 122.2(4)
C9 C8 C27 118.4(3)
C7 C8 C27 116.1(3)
N3 C9 C8 126.3(3)
N3 C9 C10 110.5(3)
C8 C9 C10 123.1(3)
C11 C10 C9 106.8(3)
C11 C10 H10 126.6
C9 C10 H10 126.6
C10 C11 C12 106.4(3)
C10 C11 H11 126.8
C12 C11 H11 126.8
N3 C12 C13 126.4(3)
N3 C12 C11 110.8(3)
C13 C12 C11 122.8(3)
C12 C13 C14 125.5(3)
C12 C13 C34 121.3(13)
C14 C13 C34 113.2(13)
C12 C13 C34B 117.1(11)
C14 C13 C34B 117.3(12)
N4 C14 C13 126.2(4)
N4 C14 C15 106.8(3)
C13 C14 C15 126.9(4)
C16 C15 C14 108.4(3)
C16 C15 H15 125.8
C14 C15 H15 125.8
C15 C16 C17 107.6(3)
C15 C16 H16 126.2
C17 C16 H16 126.2
N4 C17 C18 127.2(4)
N4 C17 C16 106.8(3)
C18 C17 C16 126.0(3)
C19 C18 C17 123.5(3)
C19 C18 C41 120.1(3)
C17 C18 C41 116.3(3)
N1 C19 C18 126.8(3)
N1 C19 N5 107.9(4)
C18 C19 N5 125.3(4)
N1 C19 C1B 113.0(6)
C18 C19 C1B 119.8(6)
C42 C41 C46 118.7(3)
C42 C41 C18 121.1(3)
C46 C41 C18 120.2(3)
C43 C42 C41 121.1(4)
C43 C42 H42 119.5
C41 C42 H42 119.5
C42 C43 C44 119.9(4)
C42 C43 H43 120.1
C44 C43 H43 120.1
C45 C44 C43 119.2(3)
C45 C44 C47 119.6(4)
C43 C44 C47 121.2(4)
C46 C45 C44 120.7(4)
C46 C45 H45 119.7
C44 C45 H45 119.7
C45 C46 C41 120.5(4)
C45 C46 H46 119.8
C41 C46 H46 119.8
F12 C47 F11 107.5(4)
F12 C47 F10 104.1(4)
F11 C47 F10 104.8(4)
F12 C47 C44 112.1(4)
F11 C47 C44 114.3(4)
F10 C47 C44 113.3(4)
C21 C20 C25 120.0
C21 C20 C3 122.0(11)
C25 C20 C3 118.0(11)
C22 C21 C20 120.0
C22 C21 H21 120.0
C20 C21 H21 120.0
C23 C22 C21 120.0
C23 C22 H22 120.0
C21 C22 H22 120.0
C22 C23 C24 120.0
C22 C23 C26 118.1(8)
C24 C23 C26 121.9(8)
C23 C24 C25 120.0
C23 C24 H24 120.0
C25 C24 H24 120.0
C24 C25 C20 120.0
C24 C25 H25 120.0
C20 C25 H25 120.0
F2 C26 F3 107.2(9)
F2 C26 F1 106.4(9)
F3 C26 F1 106.6(9)
F2 C26 C23 110.6(12)
F3 C26 C23 112.3(9)
F1 C26 C23 113.4(11)
C21B C20B C25B 120.0
C21B C20B C3 113(3)
C25B C20B C3 127(3)
C22B C21B C20B 120.0
C22B C21B H21B 120.0
C20B C21B H21B 120.0
C21B C22B C23B 120.0
C21B C22B H22B 120.0
C23B C22B H22B 120.0
C22B C23B C24B 120.0
C22B C23B C26B 128(2)
C24B C23B C26B 112(2)
C25B C24B C23B 120.0
C25B C24B H24B 120.0
C23B C24B H24B 120.0
C24B C25B C20B 120.0
C24B C25B H25B 120.0
C20B C25B H25B 120.0
F1B C26B F2B 106.2(15)
F1B C26B F3B 106.6(16)
F2B C26B F3B 105.5(15)
F1B C26B C23B 115(3)
F2B C26B C23B 111(2)
F3B C26B C23B 111(3)
C28 C27 C32 120.0
C28 C27 C8 120.6(5)
C32 C27 C8 119.0(5)
C29 C28 C27 120.0
C29 C28 H28 120.0
C27 C28 H28 120.0
C30 C29 C28 120.0
C30 C29 H29 120.0
C28 C29 H29 120.0
C29 C30 C31 120.0
C29 C30 C33 117.0(5)
C31 C30 C33 122.9(5)
C30 C31 C32 120.0
C30 C31 H31 120.0
C32 C31 H31 120.0
C31 C32 C27 120.0
C31 C32 H32 120.0
C27 C32 H32 120.0
F5 C33 F6 108.1(6)
F5 C33 F4 105.4(6)
F6 C33 F4 105.0(6)
F5 C33 C30 113.4(6)
F6 C33 C30 112.1(6)
F4 C33 C30 112.3(6)
C28B C27B C32B 120.0
C28B C27B C8 119(2)
C32B C27B C8 121(2)
C27B C28B C29B 120.0
C27B C28B H28B 120.0
C29B C28B H28B 120.0
C30B C29B C28B 120.0
C30B C29B H29B 120.0
C28B C29B H29B 120.0
C29B C30B C31B 120.0
C29B C30B C33B 123.2(16)
C31B C30B C33B 116.4(17)
C32B C31B C30B 120.0
C32B C31B H31B 120.0
C30B C31B H31B 120.0
C31B C32B C27B 120.0
C31B C32B H32B 120.0
C27B C32B H32B 120.0
F5B C33B F6B 106.8(18)
F5B C33B F4B 103.3(16)
F6B C33B F4B 104.7(17)
F5B C33B C30B 112.9(16)
F6B C33B C30B 112.7(16)
F4B C33B C30B 115.4(16)
C35 C34 C39 120.0
C35 C34 C13 123(2)
C39 C34 C13 117(2)
C36 C35 C34 120.0
C36 C35 H35 120.0
C34 C35 H35 120.0
C35 C36 C37 120.0
C35 C36 H36 120.0
C37 C36 H36 120.0
C38 C37 C36 120.0
C38 C37 C40 120.5(19)
C36 C37 C40 119(2)
C37 C38 C39 120.0
C37 C38 H38 120.0
C39 C38 H38 120.0
C38 C39 C34 120.0
C38 C39 H39 120.0
C34 C39 H39 120.0
F7 C40 F8 107.1(13)
F7 C40 F9 105.7(12)
F8 C40 F9 106.5(13)
F7 C40 C37 110.8(17)
F8 C40 C37 112.5(19)
F9 C40 C37 114(2)
C35B C34B C39B 120.0
C35B C34B C13 118(2)
C39B C34B C13 122(2)
C34B C35B C36B 120.0
C34B C35B H35B 120.0
C36B C35B H35B 120.0
C37B C36B C35B 120.0
C37B C36B H36B 120.0
C35B C36B H36B 120.0
C38B C37B C36B 120.0
C38B C37B C40B 120.4(18)
C36B C37B C40B 119.3(18)
C37B C38B C39B 120.0
C37B C38B H38B 120.0
C39B C38B H38B 120.0
C38B C39B C34B 120.0
C38B C39B H39B 120.0
C34B C39B H39B 120.0
F7B C40B F8B 106.1(11)
F7B C40B F9B 106.8(12)
F8B C40B F9B 106.7(12)
F7B C40B C37B 112.4(16)
F8B C40B C37B 112.1(16)
F9B C40B C37B 112(2)
C19 N1 C2 107.0(3)
C4 N2 C7 110.0(3)
C4 N2 H2 125.0
C7 N2 H2 125.0
C12 N3 C9 105.5(3)
C17 N4 C14 110.4(3)
C17 N4 H4 124.8
C14 N4 H4 124.8
O1 C1 N5 126.3(16)
O1 C1 C2 129.7(9)
N5 C1 C2 104.1(10)
C1 N5 N6 122.9(15)
C1 N5 C19 110.2(10)
N6 N5 C19 126.9(9)
N5 N6 H6A 103(3)
N5 N6 H6B 105(3)
H6A N6 H6B 95(2)
C1 O1 H2A 139.9
C1 O1 H6D 118(4)
O1B C1B N5B 125(2)
O1B C1B C19 126.1(15)
N5B C1B C19 101.9(14)
C1B N5B N6B 120(2)
C1B N5B C2 109.9(14)
N6B N5B C2 129.0(11)
N5B N6B H6C 103(3)
N5B N6B H6D 104(3)
H6C N6B H6D 96(3)
C1B O1B H3B 120.2
C48 O2 H2A 102.6
C48 O2 H2B 108.3
O2 C48 C49 113.9(11)
O2 C48 H48A 108.8
C49 C48 H48A 108.8
O2 C48 H48B 108.8
C49 C48 H48B 108.8
H48A C48 H48B 107.7
C50 O3 H3 109.9
C50 O3 H3B 87.3
O3 C50 C51 112.7(13)
O3 C50 H50A 109.0
C51 C50 H50A 109.0
O3 C50 H50B 109.0
C51 C50 H50B 109.0
H50A C50 H50B 107.8
C48B O2B H2A 110.2
C48B O2B H2B 129.1
O2B C48B C49B 117.6(17)
O2B C48B H48C 107.9
C49B C48B H48C 107.9
O2B C48B H48D 107.9
C49B C48B H48D 107.9
H48C C48B H48D 107.2
C48B C49B H49D 109.5
C48B C49B H49E 109.5
H49D C49B H49E 109.5
C48B C49B H49F 109.5
H49D C49B H49F 109.5
H49E C49B H49F 109.5
C50B O3B H2B 121.7
C50B O3B H3 112.5
C50B O3B H3B 120.0
O3B C50B C51B 112.2(17)
O3B C50B H50C 109.2
C51B C50B H50C 109.2
O3B C50B H50D 109.2
C51B C50B H50D 109.2
H50C C50B H50D 107.9
C50B C51B H51D 109.5
C50B C51B H51E 109.5
H51D C51B H51E 109.5
C50B C51B H51F 109.5
H51D C51B H51F 109.5
H51E C51B H51F 109.5

loop_
_geom_bond_atom_site_label_1
_geom_bond_atom_site_label_2
_geom_bond_distance
C2 N1 1.362(5)
C2 C3 1.400(5)
C2 C1 1.454(16)
C2 N5B 1.455(18)
C3 C4 1.411(5)
C3 C20B 1.473(14)
C3 C20 1.518(7)
C4 N2 1.370(4)
C4 C5 1.414(5)
C5 C6 1.359(5)
C5 H5 0.9500
C6 C7 1.412(5)
C6 H6 0.9500
C7 N2 1.375(5)
C7 C8 1.404(5)
C8 C9 1.396(5)
C8 C27B 1.419(16)
C8 C27 1.526(5)
C9 N3 1.366(5)
C9 C10 1.457(5)
C10 C11 1.339(6)
C10 H10 0.9500
C11 C12 1.459(5)
C11 H11 0.9500
C12 N3 1.362(5)
C12 C13 1.395(6)
C13 C14 1.402(5)
C13 C34 1.48(3)
C13 C34B 1.51(3)
C14 N4 1.376(5)
C14 C15 1.414(5)
C15 C16 1.364(5)
C15 H15 0.9500
C16 C17 1.436(6)
C16 H16 0.9500
C17 N4 1.358(5)
C17 C18 1.406(5)
C18 C19 1.396(5)
C18 C41 1.495(5)
C19 N1 1.355(5)
C19 N5 1.436(11)
C19 C1B 1.45(2)
C41 C42 1.382(5)
C41 C46 1.398(5)
C42 C43 1.382(5)
C42 H42 0.9500
C43 C44 1.390(5)
C43 H43 0.9500
C44 C45 1.388(5)
C44 C47 1.469(6)
C45 C46 1.370(5)
C45 H45 0.9500
C46 H46 0.9500
C47 F12 1.327(5)
C47 F11 1.330(5)
C47 F10 1.336(5)
C20 C21 1.3900
C20 C25 1.3900
C21 C22 1.3900
C21 H21 0.9500
C22 C23 1.3900
C22 H22 0.9500
C23 C24 1.3900
C23 C26 1.535(13)
C24 C25 1.3900
C24 H24 0.9500
C25 H25 0.9500
C26 F2 1.311(10)
C26 F3 1.320(10)
C26 F1 1.321(8)
C20B C21B 1.3900
C20B C25B 1.3900
C21B C22B 1.3900
C21B H21B 0.9500
C22B C23B 1.3900
C22B H22B 0.9500
C23B C24B 1.3900
C23B C26B 1.44(3)
C24B C25B 1.3900
C24B H24B 0.9500
C25B H25B 0.9500
C26B F1B 1.313(15)
C26B F2B 1.318(15)
C26B F3B 1.323(15)
C27 C28 1.3900
C27 C32 1.3900
C28 C29 1.3900
C28 H28 0.9500
C29 C30 1.3900
C29 H29 0.9500
C30 C31 1.3900
C30 C33 1.498(8)
C31 C32 1.3900
C31 H31 0.9500
C32 H32 0.9500
C33 F5 1.307(7)
C33 F6 1.331(7)
C33 F4 1.334(8)
C27B C28B 1.3900
C27B C32B 1.3900
C28B C29B 1.3900
C28B H28B 0.9500
C29B C30B 1.3900
C29B H29B 0.9500
C30B C31B 1.3900
C30B C33B 1.48(3)
C31B C32B 1.3900
C31B H31B 0.9500
C32B H32B 0.9500
C33B F5B 1.321(16)
C33B F6B 1.323(16)
C33B F4B 1.328(16)
F7 C40 1.313(13)
F8 C40 1.315(13)
F9 C40 1.329(13)
C34 C35 1.3900
C34 C39 1.3900
C35 C36 1.3900
C35 H35 0.9500
C36 C37 1.3900
C36 H36 0.9500
C37 C38 1.3900
C37 C40 1.52(4)
C38 C39 1.3900
C38 H38 0.9500
C39 H39 0.9500
F7B C40B 1.305(12)
F8B C40B 1.319(13)
F9B C40B 1.327(12)
C34B C35B 1.3900
C34B C39B 1.3900
C35B C36B 1.3900
C35B H35B 0.9500
C36B C37B 1.3900
C36B H36B 0.9500
C37B C38B 1.3900
C37B C40B 1.48(3)
C38B C39B 1.3900
C38B H38B 0.9500
C39B H39B 0.9500
N2 H2 0.8800
N4 H4 0.8800
C1 O1 1.258(10)
C1 N5 1.334(8)
N5 N6 1.405(10)
N6 H6A 0.94(2)
N6 H6B 0.923(19)
O1 H6D 0.86(4)
C1B O1B 1.270(13)
C1B N5B 1.382(12)
N5B N6B 1.412(13)
N6B H6C 0.93(2)
N6B H6D 0.93(2)
O1B H6A 0.89(3)
O2 C48 1.362(11)
O2 H2A 0.8522
C48 C49 1.490(14)
C48 H48A 0.9900
C48 H48B 0.9900
C49 H49A 0.9800
C49 H49B 0.9800
C49 H49C 0.9800
O3 C50 1.348(15)
O3 H3 0.8400
C50 C51 1.443(13)
C50 H50A 0.9900
C50 H50B 0.9900
C51 H51A 0.9800
C51 H51B 0.9800
C51 H51C 0.9800
O2B C48B 1.379(16)
O2B H2B 0.8639
C48B C49B 1.460(17)
C48B H48C 0.9900
C48B H48D 0.9900
C49B H49D 0.9800
C49B H49E 0.9800
C49B H49F 0.9800
O3B C50B 1.379(17)
O3B H3B 0.8595
C50B C51B 1.433(16)
C50B H50C 0.9900
C50B H50D 0.9900
C51B H51D 0.9800
C51B H51E 0.9800
C51B H51F 0.9800

loop_
_geom_hbond_atom_site_label_D
_geom_hbond_atom_site_label_H
_geom_hbond_atom_site_label_A
_geom_hbond_distance_DH
_geom_hbond_distance_HA
_geom_hbond_distance_DA
_geom_hbond_angle_DHA
_geom_hbond_site_symmetry_A
N2 H2 N3 0.88 2.36 2.902(4) 120.5 .
N2 H2 N1 0.88 2.41 2.943(4) 119.7 .
N4 H4 N3 0.88 2.38 2.923(4) 120.3 .
N4 H4 N3 0.88 2.38 2.923(4) 120.3 .
N6 H6A N3 0.94(2) 2.56(3) 3.409(11) 150(4) 2_667
N6 H6B O3 0.923(19) 2.07(4) 2.721(13) 127(4) .
N6B H6D O2B 0.93(2) 2.17(4) 2.99(2) 147(5) .
O2 H2A O1 0.85 2.01 2.809(11) 155.4 .
O3 H3 O2 0.84 1.75 2.331(17) 124.3 .
O2B H2B O3B 0.86 2.15 3.01(3) 173.2 .
O3B H3B O1B 0.86 2.19 3.025(18) 163.4 .

loop_
_geom_torsion_atom_site_label_1
_geom_torsion_atom_site_label_2
_geom_torsion_atom_site_label_3
_geom_torsion_atom_site_label_4
_geom_torsion
N1 C2 C3 C4 -8.8(6)
C1 C2 C3 C4 171.6(4)
N5B C2 C3 C4 172.0(4)
N1 C2 C3 C20B 167.7(18)
C1 C2 C3 C20B -11.9(19)
N5B C2 C3 C20B -11.5(19)
N1 C2 C3 C20 166.8(8)
C1 C2 C3 C20 -12.8(9)
N5B C2 C3 C20 -12.4(9)
C2 C3 C4 N2 -5.8(6)
C20B C3 C4 N2 177.8(19)
C20 C3 C4 N2 178.6(8)
C2 C3 C4 C5 175.6(4)
C20B C3 C4 C5 -0.8(19)
C20 C3 C4 C5 -0.1(9)
N2 C4 C5 C6 -1.0(5)
C3 C4 C5 C6 177.8(4)
C4 C5 C6 C7 1.3(5)
C5 C6 C7 N2 -1.0(4)
C5 C6 C7 C8 178.6(4)
N2 C7 C8 C9 9.2(6)
C6 C7 C8 C9 -170.3(4)
N2 C7 C8 C27B -173.8(18)
C6 C7 C8 C27B 6.7(18)
N2 C7 C8 C27 -175.2(5)
C6 C7 C8 C27 5.3(7)
C7 C8 C9 N3 -1.3(7)
C27B C8 C9 N3 -178.6(16)
C27 C8 C9 N3 -176.8(5)
C7 C8 C9 C10 174.9(4)
C27B C8 C9 C10 -2.4(17)
C27 C8 C9 C10 -0.7(7)
N3 C9 C10 C11 -0.4(5)
C8 C9 C10 C11 -177.1(4)
C9 C10 C11 C12 0.7(5)
C10 C11 C12 N3 -0.9(5)
C10 C11 C12 C13 177.8(4)
N3 C12 C13 C14 -0.7(7)
C11 C12 C13 C14 -179.2(4)
N3 C12 C13 C34 178.2(17)
C11 C12 C13 C34 -0.3(18)
N3 C12 C13 C34B 178.5(15)
C11 C12 C13 C34B 0.0(16)
C12 C13 C14 N4 -4.3(7)
C34 C13 C14 N4 176.8(16)
C34B C13 C14 N4 176.5(15)
C12 C13 C14 C15 172.6(4)
C34 C13 C14 C15 -6.4(16)
C34B C13 C14 C15 -6.6(16)
N4 C14 C15 C16 0.5(5)
C13 C14 C15 C16 -176.9(4)
C14 C15 C16 C17 -0.7(5)
C15 C16 C17 N4 0.8(5)
C15 C16 C17 C18 -179.0(4)
N4 C17 C18 C19 2.6(6)
C16 C17 C18 C19 -177.7(4)
N4 C17 C18 C41 179.2(4)
C16 C17 C18 C41 -1.2(6)
C17 C18 C19 N1 10.9(6)
C41 C18 C19 N1 -165.5(4)
C17 C18 C19 N5 -171.2(4)
C41 C18 C19 N5 12.4(5)
C17 C18 C19 C1B -176.5(8)
C41 C18 C19 C1B 7.1(9)
C19 C18 C41 C42 -118.2(4)
C17 C18 C41 C42 65.1(5)
C19 C18 C41 C46 63.5(5)
C17 C18 C41 C46 -113.2(4)
C46 C41 C42 C43 -0.5(6)
C18 C41 C42 C43 -178.8(4)
C41 C42 C43 C44 -0.3(6)
C42 C43 C44 C45 0.4(6)
C42 C43 C44 C47 -178.2(4)
C43 C44 C45 C46 0.3(6)
C47 C44 C45 C46 178.9(4)
C44 C45 C46 C41 -1.1(6)
C42 C41 C46 C45 1.2(6)
C18 C41 C46 C45 179.6(4)
C45 C44 C47 F12 -68.3(6)
C43 C44 C47 F12 110.3(5)
C45 C44 C47 F11 169.1(4)
C43 C44 C47 F11 -12.3(6)
C45 C44 C47 F10 49.1(5)
C43 C44 C47 F10 -132.3(4)
C2 C3 C20 C21 -64.3(9)
C4 C3 C20 C21 111.6(7)
C20B C3 C20 C21 -88(71)
C2 C3 C20 C25 115.7(9)
C4 C3 C20 C25 -68.4(7)
C20B C3 C20 C25 92(71)
C25 C20 C21 C22 0.0
C3 C20 C21 C22 180.0
C20 C21 C22 C23 0.0
C21 C22 C23 C24 0.0
C21 C22 C23 C26 178.7(10)
C22 C23 C24 C25 0.0
C26 C23 C24 C25 -178.7(10)
C23 C24 C25 C20 0.0
C21 C20 C25 C24 0.0
C3 C20 C25 C24 180.0
C22 C23 C26 F2 139.7(13)
C24 C23 C26 F2 -41.6(13)
C22 C23 C26 F3 20.0(16)
C24 C23 C26 F3 -161.3(12)
C22 C23 C26 F1 -100.9(13)
C24 C23 C26 F1 77.8(13)
C2 C3 C20B C21B -59.0(19)
C4 C3 C20B C21B 117.7(13)
C20 C3 C20B C21B 97(72)
C2 C3 C20B C25B 123.4(19)
C4 C3 C20B C25B -59.9(18)
C20 C3 C20B C25B -80(72)
C25B C20B C21B C22B 0.0
C3 C20B C21B C22B -177.8(9)
C20B C21B C22B C23B 0.0
C21B C22B C23B C24B 0.0
C21B C22B C23B C26B 179(3)
C22B C23B C24B C25B 0.0
C26B C23B C24B C25B -179(3)
C23B C24B C25B C20B 0.0
C21B C20B C25B C24B 0.0
C3 C20B C25B C24B 177.4(11)
C22B C23B C26B F1B 120(3)
C24B C23B C26B F1B -61(2)
C22B C23B C26B F2B -1(4)
C24B C23B C26B F2B 177.6(19)
C22B C23B C26B F3B -119(3)
C24B C23B C26B F3B 60(2)
C9 C8 C27 C28 100.6(4)
C7 C8 C27 C28 -75.4(5)
C27B C8 C27 C28 115(16)
C9 C8 C27 C32 -72.6(5)
C7 C8 C27 C32 111.4(4)
C27B C8 C27 C32 -58(16)
C32 C27 C28 C29 0.0
C8 C27 C28 C29 -173.1(3)
C27 C28 C29 C30 0.0
C28 C29 C30 C31 0.0
C28 C29 C30 C33 176.9(5)
C29 C30 C31 C32 0.0
C33 C30 C31 C32 -176.7(5)
C30 C31 C32 C27 0.0
C28 C27 C32 C31 0.0
C8 C27 C32 C31 173.2(4)
C29 C30 C33 F5 171.8(5)
C31 C30 C33 F5 -11.5(8)
C29 C30 C33 F6 -65.5(7)
C31 C30 C33 F6 111.2(6)
C29 C30 C33 F4 52.4(7)
C31 C30 C33 F4 -130.8(4)
C9 C8 C27B C28B 89.1(11)
C7 C8 C27B C28B -88.3(14)
C27 C8 C27B C28B -77(16)
C9 C8 C27B C32B -90.9(11)
C7 C8 C27B C32B 91.7(14)
C27 C8 C27B C32B 103(16)
C32B C27B C28B C29B 0.0
C8 C27B C28B C29B 180.0
C27B C28B C29B C30B 0.0
C28B C29B C30B C31B 0.0
C28B C29B C30B C33B 172.3(16)
C29B C30B C31B C32B 0.0
C33B C30B C31B C32B -172.8(14)
C30B C31B C32B C27B 0.0
C28B C27B C32B C31B 0.0
C8 C27B C32B C31B 180.0
C29B C30B C33B F5B 144(2)
C31B C30B C33B F5B -43.1(18)
C29B C30B C33B F6B 23(2)
C31B C30B C33B F6B -164.3(16)
C29B C30B C33B F4B -97(2)
C31B C30B C33B F4B 75.5(17)
C12 C13 C34 C35 -78.7(19)
C14 C13 C34 C35 100.3(16)
C12 C13 C34 C39 94.2(17)
C14 C13 C34 C39 -86.8(14)
C39 C34 C35 C36 0.0
C13 C34 C35 C36 173(2)
C34 C35 C36 C37 0.0
C35 C36 C37 C38 0.0
C35 C36 C37 C40 -176(2)
C36 C37 C38 C39 0.0
C40 C37 C38 C39 176(2)
C37 C38 C39 C34 0.0
C35 C34 C39 C38 0.0
C13 C34 C39 C38 -173(2)
C38 C37 C40 F7 -78(2)
C36 C37 C40 F7 97.9(17)
C38 C37 C40 F8 161.9(17)
C36 C37 C40 F8 -22(2)
C38 C37 C40 F9 41(2)
C36 C37 C40 F9 -143.2(16)
C12 C13 C34B C35B -70.6(16)
C14 C13 C34B C35B 108.7(13)
C12 C13 C34B C39B 112.3(13)
C14 C13 C34B C39B -68.4(16)
C39B C34B C35B C36B 0.0
C13 C34B C35B C36B -177(2)
C34B C35B C36B C37B 0.0
C35B C36B C37B C38B 0.0
C35B C36B C37B C40B -174.0(19)
C36B C37B C38B C39B 0.0
C40B C37B C38B C39B 174(2)
C37B C38B C39B C34B 0.0
C35B C34B C39B C38B 0.0
C13 C34B C39B C38B 177(2)
C38B C37B C40B F7B -114.2(19)
C36B C37B C40B F7B 59.8(18)
C38B C37B C40B F8B 126.4(19)
C36B C37B C40B F8B -59.6(19)
C38B C37B C40B F9B 6(2)
C36B C37B C40B F9B -179.7(15)
C18 C19 N1 C2 173.4(4)
N5 C19 N1 C2 -4.8(4)
C1B C19 N1 C2 0.3(8)
C3 C2 N1 C19 -174.8(4)
C1 C2 N1 C19 4.9(4)
N5B C2 N1 C19 4.6(4)
C3 C4 N2 C7 -178.5(4)
C5 C4 N2 C7 0.4(4)
C8 C7 N2 C4 -179.2(4)
C6 C7 N2 C4 0.4(4)
C13 C12 N3 C9 -178.0(4)
C11 C12 N3 C9 0.6(5)
C8 C9 N3 C12 176.4(4)
C10 C9 N3 C12 -0.2(5)
C18 C17 N4 C14 179.2(4)
C16 C17 N4 C14 -0.5(4)
C13 C14 N4 C17 177.4(4)
C15 C14 N4 C17 0.0(5)
N1 C2 C1 O1 176.3(4)
C3 C2 C1 O1 -4.0(5)
N5B C2 C1 O1 -178(2)
N1 C2 C1 N5 -2.9(3)
C3 C2 C1 N5 176.7(4)
N5B C2 C1 N5 3(2)
O1 C1 N5 N6 0.2(4)
C2 C1 N5 N6 179.4(3)
O1 C1 N5 C19 -179.4(3)
C2 C1 N5 C19 -0.1(2)
N1 C19 N5 C1 3.1(3)
C18 C19 N5 C1 -175.2(4)
C1B C19 N5 C1 -134(7)
N1 C19 N5 N6 -176.4(4)
C18 C19 N5 N6 5.3(5)
C1B C19 N5 N6 46(7)
N5 C1 O1 H2A -15.9
C2 C1 O1 H2A 165.1
N1 C19 C1B O1B -157.2(12)
C18 C19 C1B O1B 29.2(17)
N5 C19 C1B O1B -113(7)
N1 C19 C1B N5B -5.2(12)
C18 C19 C1B N5B -178.8(5)
N5 C19 C1B N5B 39(6)
O1B C1B N5B N6B -7.4(19)
C19 C1B N5B N6B -159.7(11)
O1B C1B N5B C2 160.1(13)
C19 C1B N5B C2 7.8(11)
N1 C2 N5B C1B -8.2(9)
C3 C2 N5B C1B 171.1(7)
C1 C2 N5B C1B 178(2)
N1 C2 N5B N6B 157.8(11)
C3 C2 N5B N6B -22.9(13)
C1 C2 N5B N6B -16(2)
N5B C1B O1B H3B 75.8
C19 C1B O1B H3B -138.5
H3 O2 C48 C49 -2.2
H2B O3B C50B C51B 34.1
